data_9005139
loop_
_publ_author_name
'Comodi, P.'
'Zanazzi, P. F.'

_publ_section_title
;
 Structural study of ellenbergerite. Part 1: Effects of high temperature
 Sample: I, T = 20 deg C
;
_journal_name_full 'European Journal of Mineralogy'
_journal_page_first 819
_journal_page_last 829
_journal_volume 5
_journal_year 1993
_chemical_formula_sum 'Al3 H5 Mg3.7 O19 Si4 Ti0.3'
_chemical_name_mineral Ellenbergerite
_space_group_IT_number 173
_symmetry_space_group_name_Hall 'P 6c'
_symmetry_space_group_name_H-M 'P 63'
_cell_angle_alpha 90
_cell_angle_beta 90
_cell_angle_gamma 120
_cell_formula_units_Z 2
_cell_length_a 12.2471
_cell_length_b 12.2471
_cell_length_c 4.9287
_cell_volume 640.220
_database_code_amcsd 0006484
_diffrn_ambient_temperature 293.15
_exptl_crystal_density_diffrn 3.147
_cod_original_formula_sum 'Mg3.7 Al3 Ti.3 Si4 O19 H5'
_cod_database_code 9005139

loop_
_space_group_symop_operation_xyz
x,y,z
x-y,x,1/2+z
-y,x-y,z
-x,-y,1/2+z
-x+y,-x,z
y,-x+y,1/2+z

loop_
_atom_site_aniso_label
_atom_site_aniso_U_11
_atom_site_aniso_U_22
_atom_site_aniso_U_33
_atom_site_aniso_U_12
_atom_site_aniso_U_13
_atom_site_aniso_U_23
MgM11 0.00640 0.00840 0.00760 0.00380 -0.00020 -0.00060
AlM12 0.00850 0.00570 0.00720 0.00410 -0.00030 0.00090
MgM2 0.00680 0.00680 0.03620 0.00340 0.00000 0.00000
TiM2 0.00680 0.00680 0.03620 0.00340 0.00000 0.00000
SiT1 0.00490 0.00490 0.00780 0.00240 0.00000 0.00000
SiT2 0.01140 0.00650 0.00630 0.00530 -0.00050 -0.00020
O1 0.00670 0.01110 0.00700 0.00420 -0.00170 -0.00120
O2 0.01280 0.01030 0.00730 0.00680 0.00270 0.00100
O3 0.01150 0.00700 0.00790 0.00510 -0.00260 -0.00100
O4 0.01150 0.01450 0.01550 0.00680 -0.00430 -0.00300
O-H4 0.01150 0.01450 0.01550 0.00680 -0.00430 -0.00300
O5 0.00870 0.00930 0.01040 0.00490 0.00350 -0.00010
O6 0.00810 0.00930 0.01880 0.00610 -0.00200 0.00200
O7 0.03740 0.03740 0.00600 0.01870 0.00000 0.00000
H1 0.04000 0.00000 0.00000 0.00000 0.00000 0.00000
H2 0.00500 0.00000 0.00000 0.00000 0.00000 0.00000

loop_
_atom_site_label
_atom_site_fract_x
_atom_site_fract_y
_atom_site_fract_z
_atom_site_occupancy
_atom_site_type_symbol
_atom_site_attached_hydrogens
MgM11 0.42730 0.33850 0.00000 1.00000 Mg 0
AlM12 0.35030 0.42090 0.49570 1.00000 Al 0
MgM2 0.00000 0.00000 0.20440 0.70000 Mg 0
TiM2 0.00000 0.00000 0.20440 0.30000 Ti 0
SiT1 0.66667 0.33333 0.78340 1.00000 Si 0
SiT2 0.30710 0.14840 0.47890 1.00000 Si 0
O1 0.27970 0.34330 0.17140 1.00000 O 0
O2 0.38540 0.17710 0.19110 1.00000 O 0
O3 0.35580 0.28340 0.63140 1.00000 O 0
O4 0.15310 0.07240 0.43370 0.66667 O 0
O-H4 0.15310 0.07240 0.43370 0.33333 O 1
O5 0.47420 0.52190 0.81100 1.00000 O 0
O6 0.38920 0.58070 0.38580 1.00000 O 0
O7 0.33333 0.66667 0.95120 1.00000 O 0
H1 0.44900 0.55400 0.93000 1.00000 H 0
H2 0.33333 0.66667 0.77900 1.00000 H 0

loop_
_cod_changelog_entry_id
_cod_changelog_entry_author
_cod_changelog_entry_date
_cod_changelog_entry_text
1
;cod-tools version 3.8.0
Id: cif_guess_AMCSD_atom_types 9581 2023-05-17 12:35:41Z saulius
;
2023-05-18T11:39:02+03:00
;Derived atom types and hydrogen counts
from atom names that follow the AMCSD naming convention
(Wat == water, O-H == hydroxyl).
;
2
;cod-tools version 3.10.1
Id: cif_fix_AMCSD_aniso_labels 10200 2024-08-01 14:09:44Z saulius
;
2024-08-02T12:20:52+03:00
;Changed the following '_atom_site_aniso_label' values:
'OH4' -> 'O-H4'
;

loop_
_cod_related_entry_id
_cod_related_entry_database
_cod_related_entry_code
1 AMCSD 0006484
